data_7228475
loop_
_publ_author_name
'Tian, Aixiang'
'Ni, Huaiping'
'Ji, Xuebin'
'Tian, Yan'
'Liu, Guocheng'
'Ying, Jun'

_publ_section_title
;
 Influence of pendant 2-[1,2,4]triazol-4-yl-ethylamine and symmetrical
 bis(pyrazol) ligands on dimensional extension of POM-based compounds
;
_journal_issue 49
_journal_name_full 'RSC Adv.'
_journal_page_first 30573
_journal_paper_doi 10.1039/C7RA03884D
_journal_volume 7
_journal_year 2017
_chemical_formula_sum 'C4 H12 Ag Cr0 Mo4 N4 O14'
_chemical_formula_weight 831.78
_space_group_crystal_system monoclinic
_space_group_IT_number 14
_space_group_name_Hall '-P 2yn'
_space_group_name_H-M_alt 'P 1 21/n 1'
_symmetry_space_group_name_Hall '-P 2yn'
_symmetry_space_group_name_H-M 'P 1 21/n 1'
_atom_sites_solution_hydrogens geom
_audit_creation_method SHELXL-2014/7
_audit_update_record
;
2017-02-06 deposited with the CCDC.
2017-06-14 downloaded from the CCDC.
;
_cell_angle_alpha 90
_cell_angle_beta 106.5790(10)
_cell_angle_gamma 90
_cell_formula_units_Z 4
_cell_length_a 8.6207(3)
_cell_length_b 18.0125(7)
_cell_length_c 11.1084(4)
_cell_measurement_reflns_used 8797
_cell_measurement_temperature 293(2)
_cell_measurement_theta_max 28.36
_cell_measurement_theta_min 2.65
_cell_volume 1653.21(11)
_computing_structure_refinement 'SHELXL-2014/7 (Sheldrick, 2014)'
_diffrn_ambient_temperature 293(2)
_diffrn_measured_fraction_theta_full 0.997
_diffrn_measured_fraction_theta_max 0.997
_diffrn_measurement_device_type 'Bruker P4'
_diffrn_measurement_method 'phi and omega scans'
_diffrn_radiation_type MoK\a
_diffrn_radiation_wavelength 0.71073
_diffrn_reflns_av_R_equivalents 0.0223
_diffrn_reflns_av_unetI/netI 0.0217
_diffrn_reflns_Laue_measured_fraction_full 0.997
_diffrn_reflns_Laue_measured_fraction_max 0.997
_diffrn_reflns_limit_h_max 11
_diffrn_reflns_limit_h_min -11
_diffrn_reflns_limit_k_max 23
_diffrn_reflns_limit_k_min -24
_diffrn_reflns_limit_l_max 14
_diffrn_reflns_limit_l_min -11
_diffrn_reflns_number 11978
_diffrn_reflns_point_group_measured_fraction_full 0.997
_diffrn_reflns_point_group_measured_fraction_max 0.997
_diffrn_reflns_theta_full 25.242
_diffrn_reflns_theta_max 28.364
_diffrn_reflns_theta_min 2.654
_diffrn_source 'fine-focus sealed tube'
_exptl_absorpt_coefficient_mu 4.197
_exptl_absorpt_correction_T_max 0.533
_exptl_absorpt_correction_T_min 0.455
_exptl_absorpt_correction_type multi-scan
_exptl_absorpt_process_details SADABS
_exptl_crystal_colour yellow
_exptl_crystal_density_diffrn 3.334
_exptl_crystal_density_method 'not measured'
_exptl_crystal_description black
_exptl_crystal_F_000 1556
_exptl_crystal_size_max 0.190
_exptl_crystal_size_mid 0.170
_exptl_crystal_size_min 0.150
_refine_diff_density_max 1.222
_refine_diff_density_min -1.330
_refine_diff_density_rms 0.127
_refine_ls_extinction_method none
_refine_ls_goodness_of_fit_ref 1.019
_refine_ls_hydrogen_treatment constr
_refine_ls_matrix_type full
_refine_ls_number_parameters 253
_refine_ls_number_reflns 4135
_refine_ls_number_restraints 0
_refine_ls_restrained_S_all 1.019
_refine_ls_R_factor_all 0.0272
_refine_ls_R_factor_gt 0.0240
_refine_ls_shift/su_max 0.001
_refine_ls_shift/su_mean 0.000
_refine_ls_structure_factor_coef Fsqd
_refine_ls_weighting_details 'w=1/[\s^2^(Fo^2^)+(0.0333P)^2^+4.4676P] where P=(Fo^2^+2Fc^2^)/3'
_refine_ls_weighting_scheme calc
_refine_ls_wR_factor_gt 0.0609
_refine_ls_wR_factor_ref 0.0626
_reflns_Friedel_coverage 0.000
_reflns_number_gt 3886
_reflns_number_total 4135
_reflns_threshold_expression 'I > 2\s(I)'
_cod_data_source_file c7ra03884d2.cif
_cod_data_source_block compound-5
_cod_database_code 7228475
_shelx_shelxl_version_number 2014/7
_shelx_space_group_comment
;
The symmetry employed for this shelxl refinement is uniquely defined
by the following loop, which should always be used as a source of
symmetry information in preference to the above space-group names.
They are only intended as comments.
;
_shelx_estimated_absorpt_t_min 0.503
_shelx_estimated_absorpt_t_max 0.572

loop_
_space_group_symop_operation_xyz
'x, y, z'
'-x+1/2, y+1/2, -z+1/2'
'-x, -y, -z'
'x-1/2, -y-1/2, z-1/2'

loop_
_atom_site_label
_atom_site_type_symbol
_atom_site_fract_x
_atom_site_fract_y
_atom_site_fract_z
_atom_site_U_iso_or_equiv
_atom_site_adp_type
_atom_site_occupancy
_atom_site_site_symmetry_order
_atom_site_calc_flag
_atom_site_refinement_flags_posn
_atom_site_refinement_flags_adp
_atom_site_refinement_flags_occupancy
Mo1 Mo 0.20264(3) 0.49840(2) 0.58117(2) 0.01082(7) Uani 1 1 d . . .
Mo3 Mo -0.02234(3) 0.57141(2) 0.77625(3) 0.01710(7) Uani 1 1 d . . .
Mo4 Mo -0.03132(3) 0.66022(2) 0.51962(2) 0.01381(7) Uani 1 1 d . . .
O6 O 0.2380(3) 0.43143(16) 0.9794(2) 0.0257(6) Uani 1 1 d . . .
O7 O 0.0698(3) 0.73158(14) 0.4731(3) 0.0254(5) Uani 1 1 d . . .
O12 O 0.0724(3) 0.31912(15) 0.8326(2) 0.0260(5) Uani 1 1 d . . .
O11 O -0.2163(3) 0.60010(17) 0.7556(3) 0.0307(6) Uani 1 1 d . . .
C3 C 0.6841(4) 0.2857(2) 0.7028(4) 0.0284(8) Uani 1 1 d . . .
H3A H 0.7240 0.2435 0.7570 0.034 Uiso 1 1 calc R U .
H3B H 0.7770 0.3140 0.6963 0.034 Uiso 1 1 calc R U .
N3 N 0.5856(3) 0.33240(17) 0.7607(3) 0.0197(6) Uani 1 1 d . . .
O10 O -0.1068(3) 0.60246(13) 0.3682(2) 0.0154(4) Uani 1 1 d . . .
N2 N 0.3843(3) 0.37587(16) 0.8201(3) 0.0166(5) Uani 1 1 d . . .
O9 O 0.2099(3) 0.51288(13) 0.7519(2) 0.0157(4) Uani 1 1 d . . .
N4 N 0.5458(4) 0.3175(2) 0.4790(3) 0.0354(8) Uani 1 1 d . . .
H4C H 0.5709 0.3628 0.4998 0.043 Uiso 1 1 calc R U .
H4D H 0.4934 0.3067 0.4028 0.043 Uiso 1 1 calc R U .
O8 O -0.2154(3) 0.69774(15) 0.5180(2) 0.0263(6) Uani 1 1 d . . .
O5 O 0.2031(3) 0.59173(13) 0.5308(2) 0.0178(5) Uani 1 1 d . . .
O4 O -0.0669(3) 0.54303(12) 0.5735(2) 0.0144(4) Uani 1 1 d . . .
C2 C 0.4279(4) 0.32436(19) 0.7547(3) 0.0180(6) Uani 1 1 d . . .
H2A H 0.3603 0.2873 0.7102 0.022 Uiso 1 1 calc R U .
C4 C 0.5932(5) 0.2577(2) 0.5744(4) 0.0293(8) Uani 1 1 d . . .
H4A H 0.6602 0.2220 0.5470 0.035 Uiso 1 1 calc R U .
H4B H 0.4965 0.2321 0.5799 0.035 Uiso 1 1 calc R U .
C1 C 0.6366(4) 0.3920(2) 0.8352(4) 0.0283(8) Uani 1 1 d . . .
H1A H 0.7414 0.4108 0.8568 0.034 Uiso 1 1 calc R U .
O3 O 0.0613(3) 0.65516(13) 0.6979(2) 0.0193(5) Uani 1 1 d . . .
N1 N 0.5179(4) 0.4198(2) 0.8730(3) 0.0284(7) Uani 1 1 d . . .
O1 O -0.0527(3) 0.46506(14) 0.7963(2) 0.0190(5) Uani 1 1 d . . .
O2 O 0.0799(4) 0.59505(16) 0.9261(2) 0.0306(6) Uani 1 1 d . . .
O13 O 0.3890(3) 0.46548(15) 0.5872(2) 0.0229(5) Uani 1 1 d . . .
Mo2 Mo 0.13684(3) 0.40856(2) 0.82743(2) 0.01436(7) Uani 1 1 d . . .
Ag1 Ag 0.47109(19) 0.54838(9) 0.90598(13) 0.0437(3) Uani 0.5 1 d . . P
Ag1' Ag 0.51323(19) 0.55036(8) 0.86865(15) 0.0631(5) Uani 0.5 1 d . . P
O1W O 0.4164(5) 0.66153(19) 0.7855(3) 0.0467(8) Uani 1 1 d . . .

loop_
_atom_site_aniso_label
_atom_site_aniso_U_11
_atom_site_aniso_U_22
_atom_site_aniso_U_33
_atom_site_aniso_U_23
_atom_site_aniso_U_13
_atom_site_aniso_U_12
Mo1 0.01099(12) 0.01260(12) 0.00867(12) 0.00092(9) 0.00249(9) -0.00204(9)
Mo3 0.02118(14) 0.01917(14) 0.01186(13) -0.00022(10) 0.00621(10) 0.00274(10)
Mo4 0.01610(13) 0.01258(13) 0.01159(13) -0.00005(9) 0.00209(10) -0.00045(9)
O6 0.0237(13) 0.0390(15) 0.0140(12) -0.0025(10) 0.0045(10) -0.0008(11)
O7 0.0292(13) 0.0191(12) 0.0263(13) 0.0037(10) 0.0052(11) -0.0041(10)
O12 0.0278(13) 0.0248(13) 0.0242(13) 0.0074(11) 0.0056(10) -0.0044(10)
O11 0.0280(14) 0.0380(16) 0.0284(14) 0.0009(12) 0.0117(12) 0.0100(12)
C3 0.0195(17) 0.038(2) 0.030(2) -0.0086(16) 0.0102(15) 0.0038(15)
N3 0.0154(13) 0.0258(15) 0.0172(13) -0.0008(11) 0.0035(11) 0.0006(11)
O10 0.0184(11) 0.0159(11) 0.0118(10) 0.0012(8) 0.0044(8) -0.0023(8)
N2 0.0137(12) 0.0210(13) 0.0139(12) 0.0011(10) 0.0020(10) -0.0001(10)
O9 0.0159(11) 0.0182(11) 0.0118(10) -0.0016(8) 0.0019(8) -0.0027(8)
N4 0.0346(19) 0.047(2) 0.0256(17) -0.0034(15) 0.0097(14) -0.0202(16)
O8 0.0247(13) 0.0300(14) 0.0237(13) -0.0022(11) 0.0062(10) 0.0082(11)
O5 0.0192(11) 0.0163(11) 0.0176(11) 0.0014(9) 0.0049(9) -0.0047(9)
O4 0.0176(10) 0.0156(11) 0.0100(10) -0.0007(8) 0.0038(8) -0.0012(8)
C2 0.0152(14) 0.0184(15) 0.0187(15) 0.0001(12) 0.0022(12) 0.0006(12)
C4 0.0256(18) 0.035(2) 0.032(2) -0.0115(17) 0.0144(15) -0.0070(15)
C1 0.0175(16) 0.036(2) 0.029(2) -0.0091(16) 0.0030(14) -0.0056(14)
O3 0.0261(12) 0.0160(11) 0.0135(11) -0.0019(9) 0.0021(9) 0.0000(9)
N1 0.0191(14) 0.0343(18) 0.0303(17) -0.0151(14) 0.0047(13) -0.0047(13)
O1 0.0162(11) 0.0241(12) 0.0185(11) 0.0040(9) 0.0078(9) 0.0015(9)
O2 0.0384(16) 0.0346(15) 0.0161(12) -0.0050(11) 0.0033(11) 0.0031(12)
O13 0.0169(11) 0.0299(14) 0.0236(13) 0.0036(11) 0.0086(10) 0.0013(10)
Mo2 0.01413(13) 0.01861(14) 0.01047(13) 0.00291(9) 0.00371(10) -0.00031(9)
Ag1 0.0501(7) 0.0355(5) 0.0347(5) -0.0127(4) -0.0051(4) -0.0086(4)
Ag1' 0.0571(9) 0.0275(4) 0.0699(10) 0.0064(6) -0.0377(7) -0.0026(5)
O1W 0.059(2) 0.0336(17) 0.0428(19) -0.0059(14) 0.0064(16) -0.0086(15)

loop_
_atom_type_symbol
_atom_type_description
_atom_type_scat_dispersion_real
_atom_type_scat_dispersion_imag
_atom_type_scat_source
C C 0.0033 0.0016 'International Tables Vol C Tables 4.2.6.8 and 6.1.1.4'
H H 0.0000 0.0000 'International Tables Vol C Tables 4.2.6.8 and 6.1.1.4'
N N 0.0061 0.0033 'International Tables Vol C Tables 4.2.6.8 and 6.1.1.4'
O O 0.0106 0.0060 'International Tables Vol C Tables 4.2.6.8 and 6.1.1.4'
Cr Cr 0.3209 0.6236 'International Tables Vol C Tables 4.2.6.8 and 6.1.1.4'
Mo Mo -1.6832 0.6857 'International Tables Vol C Tables 4.2.6.8 and 6.1.1.4'
Ag Ag -0.8971 1.1015 'International Tables Vol C Tables 4.2.6.8 and 6.1.1.4'

loop_
_geom_angle_atom_site_label_1
_geom_angle_atom_site_label_2
_geom_angle_atom_site_label_3
_geom_angle
_geom_angle_site_symmetry_1
_geom_angle_site_symmetry_3
O13 Mo1 O5 104.89(12) . .
O13 Mo1 O9 104.33(11) . .
O5 Mo1 O9 100.52(11) . .
O13 Mo1 O4 103.11(11) . 3_566
O5 Mo1 O4 98.12(10) . 3_566
O9 Mo1 O4 141.36(10) . 3_566
O13 Mo1 O10 97.20(11) . 3_566
O5 Mo1 O10 157.76(10) . 3_566
O9 Mo1 O10 76.05(9) . 3_566
O4 Mo1 O10 73.98(9) 3_566 3_566
O13 Mo1 O4 178.75(10) . .
O5 Mo1 O4 76.36(9) . .
O9 Mo1 O4 75.45(9) . .
O4 Mo1 O4 76.52(9) 3_566 .
O10 Mo1 O4 81.56(8) 3_566 .
O2 Mo3 O11 105.68(14) . .
O2 Mo3 O1 100.53(12) . .
O11 Mo3 O1 98.88(13) . .
O2 Mo3 O3 95.02(13) . .
O11 Mo3 O3 100.19(13) . .
O1 Mo3 O3 151.07(10) . .
O2 Mo3 O4 159.47(12) . .
O11 Mo3 O4 93.11(11) . .
O1 Mo3 O4 84.29(9) . .
O3 Mo3 O4 73.15(9) . .
O2 Mo3 O9 90.26(12) . .
O11 Mo3 O9 163.55(12) . .
O1 Mo3 O9 73.69(9) . .
O3 Mo3 O9 82.05(9) . .
O4 Mo3 O9 71.80(8) . .
O2 Mo3 Mo2 88.84(10) . .
O11 Mo3 Mo2 130.78(11) . .
O1 Mo3 Mo2 31.92(7) . .
O3 Mo3 Mo2 125.60(7) . .
O4 Mo3 Mo2 84.93(6) . .
O9 Mo3 Mo2 43.62(6) . .
O7 Mo4 O8 104.44(13) . .
O7 Mo4 O3 104.46(12) . .
O8 Mo4 O3 98.11(12) . .
O7 Mo4 O10 102.47(11) . .
O8 Mo4 O10 97.01(11) . .
O3 Mo4 O10 144.57(10) . .
O7 Mo4 O4 155.25(11) . .
O8 Mo4 O4 100.19(11) . .
O3 Mo4 O4 74.16(9) . .
O10 Mo4 O4 71.73(9) . .
O7 Mo4 O5 84.58(11) . .
O8 Mo4 O5 170.98(11) . .
O3 Mo4 O5 79.68(10) . .
O10 Mo4 O5 80.40(9) . .
O4 Mo4 O5 70.79(8) . .
Mo2 O6 Ag1' 147.86(15) . 3_667
Mo2 O6 Ag1 133.83(14) . 3_667
Ag1' O6 Ag1 14.42(5) 3_667 3_667
N3 C3 C4 113.4(3) . .
C2 N3 C1 105.3(3) . .
C2 N3 C3 128.1(3) . .
C1 N3 C3 126.6(3) . .
Mo4 O10 Mo2 148.92(12) . 3_566
Mo4 O10 Mo1 106.81(10) . 3_566
Mo2 O10 Mo1 104.27(10) 3_566 3_566
C2 N2 N1 107.9(3) . .
C2 N2 Mo2 129.8(2) . .
N1 N2 Mo2 121.5(2) . .
Mo1 O9 Mo2 109.22(10) . .
Mo1 O9 Mo3 113.02(10) . .
Mo2 O9 Mo3 89.60(8) . .
Mo1 O9 Ag1 119.19(11) . .
Mo2 O9 Ag1 104.82(10) . .
Mo3 O9 Ag1 116.04(10) . .
Mo1 O5 Mo4 115.92(11) . .
Mo1 O4 Mo3 150.67(12) 3_566 .
Mo1 O4 Mo4 102.75(9) 3_566 .
Mo3 O4 Mo4 93.25(8) . .
Mo1 O4 Mo1 103.47(9) 3_566 .
Mo3 O4 Mo1 98.77(8) . .
Mo4 O4 Mo1 96.79(8) . .
N2 C2 N3 110.1(3) . .
N4 C4 C3 113.4(3) . .
N1 C1 N3 110.6(3) . .
Mo4 O3 Mo3 113.25(12) . .
C1 N1 N2 106.2(3) . .
C1 N1 Ag1' 112.6(3) . .
N2 N1 Ag1' 123.8(2) . .
C1 N1 Ag1 126.7(3) . .
N2 N1 Ag1 117.5(2) . .
Ag1' N1 Ag1 15.09(5) . .
C1 N1 Ag1 126.0(3) . 3_667
N2 N1 Ag1 110.0(2) . 3_667
Ag1' N1 Ag1 77.64(11) . 3_667
Ag1 N1 Ag1 65.69(10) . 3_667
Mo2 O1 Mo3 114.56(12) . .
O12 Mo2 O6 105.80(13) . .
O12 Mo2 O1 104.09(12) . .
O6 Mo2 O1 102.90(12) . .
O12 Mo2 O10 90.01(11) . 3_566
O6 Mo2 O10 155.43(11) . 3_566
O1 Mo2 O10 90.95(10) . 3_566
O12 Mo2 O9 159.94(11) . .
O6 Mo2 O9 92.82(11) . .
O1 Mo2 O9 78.30(9) . .
O10 Mo2 O9 69.96(8) 3_566 .
O12 Mo2 N2 94.33(12) . .
O6 Mo2 N2 82.90(12) . .
O1 Mo2 N2 158.11(10) . .
O10 Mo2 N2 77.14(10) 3_566 .
O9 Mo2 N2 80.37(10) . .
O12 Mo2 Mo3 137.55(9) . .
O6 Mo2 Mo3 91.51(10) . .
O1 Mo2 Mo3 33.52(7) . .
O10 Mo2 Mo3 89.03(6) 3_566 .
O9 Mo2 Mo3 46.77(6) . .
N2 Mo2 Mo3 126.61(7) . .
Ag1' Ag1 N1 78.4(3) . .
Ag1' Ag1 O1W 69.0(3) . .
N1 Ag1 O1W 138.34(13) . .
Ag1' Ag1 O9 98.1(3) . .
N1 Ag1 O9 78.78(10) . .
O1W Ag1 O9 80.82(11) . .
Ag1' Ag1 O6 68.9(3) . 3_667
N1 Ag1 O6 91.74(12) . 3_667
O1W Ag1 O6 99.73(12) . 3_667
O9 Ag1 O6 165.46(10) . 3_667
Ag1' Ag1 N1 140.6(3) . 3_667
N1 Ag1 N1 114.31(10) . 3_667
O1W Ag1 N1 107.35(13) . 3_667
O9 Ag1 N1 120.53(11) . 3_667
O6 Ag1 N1 73.37(10) 3_667 3_667
Ag1' Ag1 Ag1 123.0(3) . 3_667
N1 Ag1 Ag1 58.95(11) . 3_667
O1W Ag1 Ag1 162.70(12) . 3_667
O9 Ag1 Ag1 107.57(10) . 3_667
O6 Ag1 Ag1 76.02(10) 3_667 3_667
N1 Ag1 Ag1 55.36(10) 3_667 3_667
Ag1' Ag1 Ag1' 132.9(3) . 3_667
N1 Ag1 Ag1' 65.86(9) . 3_667
O1W Ag1 Ag1' 155.11(10) . 3_667
O9 Ag1 Ag1' 103.57(7) . 3_667
O6 Ag1 Ag1' 82.12(7) 3_667 3_667
N1 Ag1 Ag1' 49.07(10) 3_667 3_667
Ag1 Ag1 Ag1' 9.93(5) 3_667 3_667
Ag1 Ag1' O1W 96.0(3) . .
Ag1 Ag1' O6 96.6(3) . 3_667
O1W Ag1' O6 108.99(13) . 3_667
Ag1 Ag1' N1 86.5(3) . .
O1W Ag1' N1 153.55(14) . .
O6 Ag1' N1 96.80(12) 3_667 .
Ag1 Ag1' Ag1 47.1(3) . 3_667
O1W Ag1' Ag1 141.06(12) . 3_667
O6 Ag1' Ag1 70.87(7) 3_667 3_667
N1 Ag1' Ag1 53.29(9) . 3_667
Ag1' O1W Ag1 14.96(6) . .

loop_
_geom_bond_atom_site_label_1
_geom_bond_atom_site_label_2
_geom_bond_distance
_geom_bond_site_symmetry_2
Mo1 O13 1.695(2) .
Mo1 O5 1.772(2) .
Mo1 O9 1.897(2) .
Mo1 O4 1.932(2) 3_566
Mo1 O10 2.137(2) 3_566
Mo1 O4 2.437(2) .
Mo3 O2 1.700(3) .
Mo3 O11 1.702(3) .
Mo3 O1 1.955(2) .
Mo3 O3 1.978(2) .
Mo3 O4 2.233(2) .
Mo3 O9 2.346(2) .
Mo3 Mo2 3.2195(4) .
Mo4 O7 1.714(3) .
Mo4 O8 1.720(3) .
Mo4 O3 1.914(2) .
Mo4 O10 1.926(2) .
Mo4 O4 2.239(2) .
Mo4 O5 2.341(2) .
O6 Mo2 1.714(2) .
O6 Ag1' 2.343(3) 3_667
O6 Ag1 2.494(3) 3_667
O12 Mo2 1.710(3) .
C3 N3 1.468(5) .
C3 C4 1.504(5) .
N3 C2 1.349(4) .
N3 C1 1.351(5) .
O10 Mo2 2.123(2) 3_566
O10 Mo1 2.137(2) 3_566
N2 C2 1.299(4) .
N2 N1 1.382(4) .
N2 Mo2 2.237(3) .
O9 Mo2 2.221(2) .
O9 Ag1 2.492(3) .
N4 C4 1.483(6) .
O4 Mo1 1.932(2) 3_566
C1 N1 1.310(5) .
N1 Ag1' 2.353(4) .
N1 Ag1 2.398(4) .
N1 Ag1 2.497(4) 3_667
O1 Mo2 1.872(2) .
Mo2 O10 2.123(2) 3_566
Ag1 Ag1' 0.625(2) .
Ag1 O1W 2.410(4) .
Ag1 O6 2.494(3) 3_667
Ag1 N1 2.497(4) 3_667
Ag1 Ag1 2.656(3) 3_667
Ag1 Ag1' 3.0424(18) 3_667
Ag1' O1W 2.262(4) .
Ag1' O6 2.343(3) 3_667
Ag1' Ag1 3.0424(18) 3_667
